data_4117868
loop_
_publ_author_name
'Jos\'e A. Souto'
'Debora Zian'
'Kilian Mu\~niz'

_publ_section_title
;
 Iodine(III)-Mediated Intermolecular Allylic Amination under Metal-Free
 Conditions
;
_journal_name_full 'Journal of the American Chemical Society'
_journal_page_first 7242
_journal_page_last 7245
_journal_paper_doi 10.1021/ja3013193
_journal_volume 134
_journal_year 2012
_chemical_formula_sum 'C24 H25 N O4 S2'
_chemical_formula_weight 455.57
_chemical_name_systematic
; 
 ? 
;
_space_group_IT_number 2
_symmetry_cell_setting triclinic
_symmetry_space_group_name_Hall '-P 1'
_symmetry_space_group_name_H-M 'P -1'
_atom_sites_solution_hydrogens geom
_atom_sites_solution_primary direct
_atom_sites_solution_secondary difmap
_audit_creation_method SHELXL-97
_cell_angle_alpha 87.747(2)
_cell_angle_beta 79.414(2)
_cell_angle_gamma 74.812(2)
_cell_formula_units_Z 2
_cell_length_a 9.3778(7)
_cell_length_b 10.6469(9)
_cell_length_c 11.5491(9)
_cell_measurement_reflns_used 5753
_cell_measurement_temperature 100(2)
_cell_measurement_theta_max 29.58
_cell_measurement_theta_min 2.61
_cell_volume 1093.85(15)
_computing_cell_refinement 'Bruker APEX2 v2009.1-0'
_computing_data_collection 'Bruker APEX2 v2009.1-0'
_computing_data_reduction 'Bruker SAINT V7.60A'
_computing_molecular_graphics 'Bruker SHELXTL'
_computing_publication_material 'Bruker SHELXTL'
_computing_structure_refinement 'SHELXS-97 (Sheldrick, 2008)'
_computing_structure_solution SIR2008
_diffrn_ambient_temperature 100(2)
_diffrn_detector_area_resol_mean 512
_diffrn_detector_type '4K CCD area detector APEX II'
_diffrn_measured_fraction_theta_full 0.984
_diffrn_measured_fraction_theta_max 0.837
_diffrn_measurement_device_type 'Kappa 4-axis goniometer bruker-nonius'
_diffrn_measurement_method
;
 Fullsphere data collection, phi and omega scans
;
_diffrn_measurement_specimen_support 'magnetic support whith 10 micron nylon fiber cryoloop'
_diffrn_radiation_monochromator 'Multilayer Montel 200 mirrors'
_diffrn_radiation_type MoK\a
_diffrn_radiation_wavelength 0.71073
_diffrn_reflns_av_R_equivalents 0.0619
_diffrn_reflns_av_sigmaI/netI 0.0411
_diffrn_reflns_limit_h_max 13
_diffrn_reflns_limit_h_min -12
_diffrn_reflns_limit_k_max 14
_diffrn_reflns_limit_k_min -14
_diffrn_reflns_limit_l_max 15
_diffrn_reflns_limit_l_min 0
_diffrn_reflns_number 20943
_diffrn_reflns_theta_full 25.00
_diffrn_reflns_theta_max 30.07
_diffrn_reflns_theta_min 1.79
_diffrn_source 'rotating anode X-ray tube'
_diffrn_source_current 70
_diffrn_source_power 50
_diffrn_source_size '3 mm x 0.3 mm fine focus'
_diffrn_source_type 'Bruker-Nonius FR 591'
_exptl_absorpt_coefficient_mu 0.275
_exptl_absorpt_correction_T_max 0.9470
_exptl_absorpt_correction_T_min 0.9220
_exptl_absorpt_correction_type empirical
_exptl_absorpt_process_details
; 
 TWINABS Version 2008/4 Bruker AXS
 Blessing, Acta Cryst. (1995) A51 33-38
;
_exptl_crystal_colour colourless
_exptl_crystal_density_diffrn 1.383
_exptl_crystal_description block
_exptl_crystal_F_000 480
_exptl_crystal_size_max 0.30
_exptl_crystal_size_mid 0.25
_exptl_crystal_size_min 0.20
_refine_diff_density_max 0.660
_refine_diff_density_min -0.937
_refine_diff_density_rms 0.107
_refine_ls_extinction_method none
_refine_ls_goodness_of_fit_ref 1.129
_refine_ls_hydrogen_treatment noref
_refine_ls_matrix_type full
_refine_ls_number_parameters 284
_refine_ls_number_reflns 10339
_refine_ls_number_restraints 0
_refine_ls_restrained_S_all 1.129
_refine_ls_R_factor_all 0.0667
_refine_ls_R_factor_gt 0.0594
_refine_ls_shift/su_max 0.001
_refine_ls_shift/su_mean 0.000
_refine_ls_structure_factor_coef Fsqd
_refine_ls_weighting_details 'calc w=1/[\s^2^(Fo^2^)+(0.1166P)^2^+0.2778P] where P=(Fo^2^+2Fc^2^)/3'
_refine_ls_weighting_scheme calc
_refine_ls_wR_factor_gt 0.1796
_refine_ls_wR_factor_ref 0.1877
_reflns_number_gt 8795
_reflns_number_total 10339
_reflns_threshold_expression >2sigma(I)
_cod_data_source_file ja3013193_si_001.cif
_cod_data_source_block mo_js689_05
_cod_database_code 4117868

loop_
_symmetry_equiv_pos_as_xyz
'x, y, z'
'-x, -y, -z'

loop_
_atom_site_label
_atom_site_type_symbol
_atom_site_fract_x
_atom_site_fract_y
_atom_site_fract_z
_atom_site_U_iso_or_equiv
_atom_site_adp_type
_atom_site_occupancy
_atom_site_symmetry_multiplicity
_atom_site_calc_flag
_atom_site_refinement_flags
S1 S 0.50148(4) 0.27628(4) 0.68997(3) 0.01574(12) Uani 1 1 d .
C1 C 0.23777(18) 0.43247(16) 0.80498(14) 0.0180(3) Uani 1 1 d .
H1A H 0.3071 0.4896 0.7942 0.022 Uiso 1 1 calc R
H1B H 0.2034 0.4246 0.8906 0.022 Uiso 1 1 calc R
N1 N 0.32069(14) 0.30103(13) 0.75485(11) 0.0150(3) Uani 1 1 d .
O1 O 0.53947(13) 0.16332(12) 0.61735(10) 0.0214(3) Uani 1 1 d .
S2 S 0.23955(4) 0.17760(4) 0.78919(3) 0.01446(12) Uani 1 1 d .
C2 C 0.10358(18) 0.49497(15) 0.74832(13) 0.0170(3) Uani 1 1 d .
O2 O 0.51409(14) 0.39807(12) 0.63851(10) 0.0239(3) Uani 1 1 d .
C3 C -0.02894(18) 0.54145(16) 0.81811(13) 0.0183(3) Uani 1 1 d .
H3 H -0.0306 0.5262 0.8999 0.022 Uiso 1 1 calc R
O3 O 0.35561(13) 0.06276(11) 0.79846(10) 0.0212(3) Uani 1 1 d .
C4 C -0.17353(18) 0.61345(16) 0.78567(13) 0.0173(3) Uani 1 1 d .
O4 O 0.12367(13) 0.22366(12) 0.88880(9) 0.0210(3) Uani 1 1 d .
C5 C -0.22505(18) 0.58246(16) 0.68750(14) 0.0192(3) Uani 1 1 d .
H5 H -0.1661 0.5112 0.6383 0.023 Uiso 1 1 calc R
C6 C -0.36208(19) 0.65458(17) 0.66042(15) 0.0224(3) Uani 1 1 d .
H6 H -0.3955 0.6325 0.5930 0.027 Uiso 1 1 calc R
C7 C -0.44867(19) 0.75768(17) 0.73143(16) 0.0247(4) Uani 1 1 d .
H7 H -0.5407 0.8081 0.7119 0.030 Uiso 1 1 calc R
C8 C -0.40148(19) 0.78807(18) 0.83185(15) 0.0239(4) Uani 1 1 d .
H8 H -0.4623 0.8579 0.8818 0.029 Uiso 1 1 calc R
C9 C -0.26533(19) 0.71614(17) 0.85895(14) 0.0208(3) Uani 1 1 d .
H9 H -0.2341 0.7368 0.9279 0.025 Uiso 1 1 calc R
C10 C 0.13707(19) 0.50546(17) 0.61635(13) 0.0199(3) Uani 1 1 d .
H10A H 0.1453 0.4214 0.5804 0.030 Uiso 1 1 calc R
H10B H 0.2320 0.5299 0.5926 0.030 Uiso 1 1 calc R
H10C H 0.0558 0.5719 0.5900 0.030 Uiso 1 1 calc R
C11 C 0.60355(17) 0.24624(16) 0.80610(13) 0.0166(3) Uani 1 1 d .
C12 C 0.62531(18) 0.35106(17) 0.86216(14) 0.0203(3) Uani 1 1 d .
H12 H 0.5865 0.4377 0.8380 0.024 Uiso 1 1 calc R
C13 C 0.70530(19) 0.32614(19) 0.95455(14) 0.0239(4) Uani 1 1 d .
H13 H 0.7204 0.3970 0.9939 0.029 Uiso 1 1 calc R
C14 C 0.76346(18) 0.20018(19) 0.99032(14) 0.0230(4) Uani 1 1 d .
C15 C 0.74128(18) 0.09667(18) 0.93122(14) 0.0224(4) Uani 1 1 d .
H15 H 0.7816 0.0099 0.9542 0.027 Uiso 1 1 calc R
C16 C 0.66097(18) 0.11918(17) 0.83921(14) 0.0196(3) Uani 1 1 d .
H16 H 0.6457 0.0485 0.7997 0.024 Uiso 1 1 calc R
C17 C 0.8479(2) 0.1753(2) 1.09151(15) 0.0315(4) Uani 1 1 d .
H17A H 0.7770 0.1992 1.1657 0.047 Uiso 1 1 calc R
H17B H 0.9209 0.2278 1.0820 0.047 Uiso 1 1 calc R
H17C H 0.9007 0.0829 1.0927 0.047 Uiso 1 1 calc R
C18 C 0.15577(17) 0.16405(15) 0.66808(13) 0.0145(3) Uani 1 1 d .
C19 C 0.24463(18) 0.09996(16) 0.56660(14) 0.0186(3) Uani 1 1 d .
H19 H 0.3484 0.0601 0.5640 0.022 Uiso 1 1 calc R
C20 C 0.17848(19) 0.09544(17) 0.46931(14) 0.0198(3) Uani 1 1 d .
H20 H 0.2381 0.0527 0.3993 0.024 Uiso 1 1 calc R
C21 C 0.02533(19) 0.15292(15) 0.47257(13) 0.0175(3) Uani 1 1 d .
C22 C -0.06079(17) 0.21323(16) 0.57582(13) 0.0177(3) Uani 1 1 d .
H22 H -0.1652 0.2509 0.5793 0.021 Uiso 1 1 calc R
C23 C 0.00293(17) 0.21969(16) 0.67464(13) 0.0162(3) Uani 1 1 d .
H23 H -0.0569 0.2613 0.7450 0.019 Uiso 1 1 calc R
C24 C -0.0430(2) 0.14890(17) 0.36503(14) 0.0233(4) Uani 1 1 d .
H24A H -0.1528 0.1738 0.3870 0.035 Uiso 1 1 calc R
H24B H -0.0097 0.0605 0.3318 0.035 Uiso 1 1 calc R
H24C H -0.0112 0.2097 0.3063 0.035 Uiso 1 1 calc R

loop_
_atom_site_aniso_label
_atom_site_aniso_U_11
_atom_site_aniso_U_22
_atom_site_aniso_U_33
_atom_site_aniso_U_23
_atom_site_aniso_U_13
_atom_site_aniso_U_12
S1 0.01194(19) 0.0206(2) 0.01533(19) 0.00339(14) -0.00426(14) -0.00450(16)
C1 0.0169(7) 0.0167(8) 0.0200(7) -0.0013(6) -0.0069(6) -0.0009(6)
N1 0.0110(6) 0.0146(6) 0.0190(6) 0.0016(5) -0.0042(5) -0.0018(5)
O1 0.0153(5) 0.0291(7) 0.0185(5) -0.0030(5) -0.0035(4) -0.0026(5)
S2 0.01243(19) 0.0167(2) 0.01471(18) 0.00424(14) -0.00493(14) -0.00352(16)
C2 0.0191(7) 0.0138(7) 0.0183(7) 0.0022(6) -0.0075(6) -0.0019(6)
O2 0.0228(6) 0.0263(7) 0.0256(6) 0.0103(5) -0.0077(5) -0.0106(5)
C3 0.0208(8) 0.0178(8) 0.0162(7) 0.0029(6) -0.0061(6) -0.0032(7)
O3 0.0189(6) 0.0173(6) 0.0273(6) 0.0074(5) -0.0098(5) -0.0016(5)
C4 0.0158(7) 0.0164(8) 0.0184(7) 0.0044(6) -0.0019(6) -0.0032(6)
O4 0.0180(6) 0.0317(7) 0.0139(5) 0.0030(5) -0.0026(4) -0.0081(5)
C5 0.0182(8) 0.0171(8) 0.0205(7) 0.0023(6) -0.0036(6) -0.0018(7)
C6 0.0191(8) 0.0251(9) 0.0232(8) 0.0063(6) -0.0061(6) -0.0052(7)
C7 0.0148(7) 0.0243(9) 0.0323(9) 0.0091(7) -0.0035(7) -0.0020(7)
C8 0.0177(8) 0.0212(9) 0.0269(8) 0.0018(7) 0.0030(6) 0.0005(7)
C9 0.0192(8) 0.0225(8) 0.0184(7) 0.0011(6) -0.0007(6) -0.0035(7)
C10 0.0195(8) 0.0197(8) 0.0174(7) 0.0045(6) -0.0039(6) -0.0001(7)
C11 0.0096(6) 0.0241(8) 0.0161(7) 0.0023(6) -0.0033(5) -0.0042(6)
C12 0.0161(7) 0.0245(9) 0.0219(7) 0.0023(6) -0.0048(6) -0.0073(7)
C13 0.0206(8) 0.0357(10) 0.0198(7) -0.0011(7) -0.0051(6) -0.0142(8)
C14 0.0146(7) 0.0414(11) 0.0156(7) 0.0043(7) -0.0026(6) -0.0124(7)
C15 0.0151(7) 0.0303(9) 0.0213(7) 0.0082(7) -0.0057(6) -0.0048(7)
C16 0.0139(7) 0.0259(9) 0.0192(7) 0.0026(6) -0.0046(6) -0.0046(7)
C17 0.0240(9) 0.0563(13) 0.0199(8) 0.0099(8) -0.0099(7) -0.0176(9)
C18 0.0133(7) 0.0148(7) 0.0163(6) 0.0033(5) -0.0047(5) -0.0046(6)
C19 0.0139(7) 0.0207(8) 0.0208(7) -0.0009(6) -0.0031(6) -0.0039(6)
C20 0.0201(8) 0.0224(8) 0.0175(7) -0.0015(6) -0.0023(6) -0.0074(7)
C21 0.0218(8) 0.0159(7) 0.0186(7) 0.0059(6) -0.0080(6) -0.0093(7)
C22 0.0140(7) 0.0194(8) 0.0204(7) 0.0057(6) -0.0063(6) -0.0043(6)
C23 0.0133(7) 0.0189(8) 0.0166(7) 0.0023(6) -0.0030(5) -0.0046(6)
C24 0.0307(9) 0.0247(9) 0.0199(7) 0.0066(6) -0.0125(7) -0.0122(8)

loop_
_atom_type_symbol
_atom_type_description
_atom_type_scat_dispersion_real
_atom_type_scat_dispersion_imag
_atom_type_scat_source
C C 0.0033 0.0016 'International Tables Vol C Tables 4.2.6.8 and 6.1.1.4'
H H 0.0000 0.0000 'International Tables Vol C Tables 4.2.6.8 and 6.1.1.4'
N N 0.0061 0.0033 'International Tables Vol C Tables 4.2.6.8 and 6.1.1.4'
O O 0.0106 0.0060 'International Tables Vol C Tables 4.2.6.8 and 6.1.1.4'
S S 0.1246 0.1234 'International Tables Vol C Tables 4.2.6.8 and 6.1.1.4'

loop_
_geom_angle_atom_site_label_1
_geom_angle_atom_site_label_2
_geom_angle_atom_site_label_3
_geom_angle
O1 S1 O2 119.70(7)
O1 S1 N1 107.66(7)
O2 S1 N1 105.43(7)
O1 S1 C11 109.70(8)
O2 S1 C11 108.15(8)
N1 S1 C11 105.22(7)
N1 C1 C2 112.78(13)
C1 N1 S1 118.76(10)
C1 N1 S2 117.87(10)
S1 N1 S2 122.26(8)
O3 S2 O4 119.89(7)
O3 S2 N1 107.73(7)
O4 S2 N1 104.98(7)
O3 S2 C18 109.83(7)
O4 S2 C18 108.73(7)
N1 S2 C18 104.52(7)
C3 C2 C10 126.39(14)
C3 C2 C1 118.35(14)
C10 C2 C1 115.14(14)
C2 C3 C4 128.90(14)
C5 C4 C9 118.23(15)
C5 C4 C3 123.38(15)
C9 C4 C3 118.38(14)
C4 C5 C6 120.96(16)
C7 C6 C5 119.99(16)
C6 C7 C8 120.03(16)
C9 C8 C7 119.97(16)
C8 C9 C4 120.76(15)
C16 C11 C12 121.52(14)
C16 C11 S1 119.50(12)
C12 C11 S1 118.98(13)
C11 C12 C13 118.46(16)
C14 C13 C12 121.45(16)
C13 C14 C15 118.74(15)
C13 C14 C17 120.64(17)
C15 C14 C17 120.62(17)
C16 C15 C14 120.85(16)
C11 C16 C15 118.97(16)
C23 C18 C19 121.50(14)
C23 C18 S2 119.29(12)
C19 C18 S2 119.20(12)
C20 C19 C18 118.66(14)
C19 C20 C21 121.08(14)
C22 C21 C20 118.84(14)
C22 C21 C24 121.14(15)
C20 C21 C24 120.02(15)
C21 C22 C23 121.24(14)
C18 C23 C22 118.64(14)

loop_
_geom_bond_atom_site_label_1
_geom_bond_atom_site_label_2
_geom_bond_distance
S1 O1 1.4220(12)
S1 O2 1.4291(12)
S1 N1 1.6793(13)
S1 C11 1.7592(15)
C1 N1 1.492(2)
C1 C2 1.511(2)
N1 S2 1.6839(13)
S2 O3 1.4235(12)
S2 O4 1.4320(12)
S2 C18 1.7532(15)
C2 C3 1.334(2)
C2 C10 1.504(2)
C3 C4 1.479(2)
C4 C5 1.393(2)
C4 C9 1.402(2)
C5 C6 1.397(2)
C6 C7 1.377(3)
C7 C8 1.392(3)
C8 C9 1.389(2)
C11 C16 1.386(2)
C11 C12 1.390(2)
C12 C13 1.393(2)
C13 C14 1.387(3)
C14 C15 1.398(3)
C14 C17 1.506(2)
C15 C16 1.390(2)
C18 C23 1.389(2)
C18 C19 1.393(2)
C19 C20 1.388(2)
C20 C21 1.400(2)
C21 C22 1.386(2)
C21 C24 1.506(2)
C22 C23 1.394(2)

loop_
_geom_torsion_atom_site_label_1
_geom_torsion_atom_site_label_2
_geom_torsion_atom_site_label_3
_geom_torsion_atom_site_label_4
_geom_torsion
C2 C1 N1 S1 119.39(13)
C2 C1 N1 S2 -72.36(15)
O1 S1 N1 C1 -161.04(11)
O2 S1 N1 C1 -32.19(12)
C11 S1 N1 C1 82.01(12)
O1 S1 N1 S2 31.25(11)
O2 S1 N1 S2 160.10(8)
C11 S1 N1 S2 -85.70(10)
C1 N1 S2 O3 -145.08(11)
S1 N1 S2 O3 22.73(11)
C1 N1 S2 O4 -16.24(12)
S1 N1 S2 O4 151.57(8)
C1 N1 S2 C18 98.13(11)
S1 N1 S2 C18 -94.06(10)
N1 C1 C2 C3 128.77(15)
N1 C1 C2 C10 -54.90(18)
C10 C2 C3 C4 -0.1(3)
C1 C2 C3 C4 175.79(15)
C2 C3 C4 C5 40.5(3)
C2 C3 C4 C9 -141.19(18)
C9 C4 C5 C6 2.2(2)
C3 C4 C5 C6 -179.43(15)
C4 C5 C6 C7 -0.3(2)
C5 C6 C7 C8 -1.6(3)
C6 C7 C8 C9 1.4(3)
C7 C8 C9 C4 0.6(3)
C5 C4 C9 C8 -2.3(2)
C3 C4 C9 C8 179.20(15)
O1 S1 C11 C16 -21.88(15)
O2 S1 C11 C16 -154.04(13)
N1 S1 C11 C16 93.67(13)
O1 S1 C11 C12 157.78(12)
O2 S1 C11 C12 25.62(15)
N1 S1 C11 C12 -86.67(13)
C16 C11 C12 C13 -0.8(2)
S1 C11 C12 C13 179.52(12)
C11 C12 C13 C14 0.4(2)
C12 C13 C14 C15 0.4(2)
C12 C13 C14 C17 -179.17(15)
C13 C14 C15 C16 -0.8(2)
C17 C14 C15 C16 178.77(15)
C12 C11 C16 C15 0.4(2)
S1 C11 C16 C15 -179.92(12)
C14 C15 C16 C11 0.4(2)
O3 S2 C18 C23 145.32(12)
O4 S2 C18 C23 12.35(15)
N1 S2 C18 C23 -99.35(13)
O3 S2 C18 C19 -35.96(15)
O4 S2 C18 C19 -168.93(12)
N1 S2 C18 C19 79.37(14)
C23 C18 C19 C20 1.8(2)
S2 C18 C19 C20 -176.85(12)
C18 C19 C20 C21 -0.5(2)
C19 C20 C21 C22 -1.0(2)
C19 C20 C21 C24 178.81(15)
C20 C21 C22 C23 1.3(2)
C24 C21 C22 C23 -178.52(14)
C19 C18 C23 C22 -1.6(2)
S2 C18 C23 C22 177.14(11)
C21 C22 C23 C18 -0.1(2)

loop_
_cod_related_entry_id
_cod_related_entry_database
_cod_related_entry_code
1 ChemSpider 30660622
